data_7100744
loop_
_publ_author_name
'M. Ephritikhine'
'Lionel Salmon'
'Pierre Thuery'

_publ_section_title
;
Uranium(IV) complexes of calix[n]arenes (n = 4, 6 and 8)
;
_journal_name_full 'Chemical Communications'
_journal_paper_doi 10.1039/b516438a
_journal_year 2006
_chemical_formula_sum 'C44 H54 Cl2 O8 U'
_chemical_formula_weight 1019.80
_space_group_IT_number 14
_symmetry_cell_setting monoclinic
_symmetry_space_group_name_Hall '-P 2ybc'
_symmetry_space_group_name_H-M 'P 1 21/c 1'
_cell_angle_alpha 90.00
_cell_angle_beta 111.321(2)
_cell_angle_gamma 90.00
_cell_formula_units_Z 4
_cell_length_a 18.7160(6)
_cell_length_b 11.0604(2)
_cell_length_c 21.3661(7)
_cell_measurement_temperature 100(2)
_cell_volume 4120.2(2)
_diffrn_ambient_temperature 100(2)
_exptl_crystal_density_diffrn 1.644
_cod_original_sg_symbol_H-M 'P 21/c'
_cod_database_code 7100744

loop_
_symmetry_equiv_pos_as_xyz
'x, y, z'
'-x, y+1/2, -z+1/2'
'-x, -y, -z'
'x, -y-1/2, z-1/2'

loop_
_atom_site_label
_atom_site_type_symbol
_atom_site_fract_x
_atom_site_fract_y
_atom_site_fract_z
_atom_site_U_iso_or_equiv
_atom_site_adp_type
_atom_site_occupancy
_atom_site_symmetry_multiplicity
_atom_site_calc_flag
_atom_site_refinement_flags
_atom_site_disorder_assembly
_atom_site_disorder_group
U U 0.808393(8) 0.412039(12) 0.614470(7) 0.01639(5) Uani 1 1 d . . .
Cl1 Cl 0.90558(6) 0.59818(9) 0.62299(5) 0.0251(2) Uani 1 1 d . . .
Cl2 Cl 0.91089(6) 0.22682(9) 0.63556(5) 0.0262(2) Uani 1 1 d . . .
O1 O 0.73590(15) 0.4993(2) 0.65802(13) 0.0177(6) Uani 1 1 d . . .
O2 O 0.73748(15) 0.5715(2) 0.52964(13) 0.0198(6) Uani 1 1 d . . .
H2 H 0.7634 0.6393 0.5255 0.024 Uiso 1 1 d R . .
O3 O 0.71585(15) 0.3193(2) 0.54161(14) 0.0186(6) Uani 1 1 d . . .
O4 O 0.77306(14) 0.2485(2) 0.68047(14) 0.0204(6) Uani 1 1 d . . .
H4 H 0.7972 0.1843 0.6989 0.024 Uiso 1 1 d R . .
O5 O 0.89439(16) 0.4334(2) 0.73943(14) 0.0236(6) Uani 1 1 d . . .
O6 O 0.84462(16) 0.3834(2) 0.50676(15) 0.0242(6) Uani 1 1 d . . .
C1 C 0.6798(2) 0.5016(4) 0.7421(2) 0.0192(8) Uani 1 1 d . . .
C2 C 0.6939(2) 0.5563(4) 0.6886(2) 0.0189(8) Uani 1 1 d . . .
C3 C 0.6652(2) 0.6727(4) 0.6669(2) 0.0197(9) Uani 1 1 d . . .
C4 C 0.6247(2) 0.7333(4) 0.7004(2) 0.0250(9) Uani 1 1 d . . .
H4A H 0.6067 0.8110 0.6869 0.030 Uiso 1 1 calc R . .
C5 C 0.6106(2) 0.6803(4) 0.7537(2) 0.0289(10) Uani 1 1 d . . .
H5 H 0.5837 0.7220 0.7759 0.035 Uiso 1 1 calc R . .
C6 C 0.6375(2) 0.5640(4) 0.7734(2) 0.0240(9) Uani 1 1 d . . .
H6 H 0.6270 0.5271 0.8082 0.029 Uiso 1 1 calc R . .
C7 C 0.6770(2) 0.7292(4) 0.6068(2) 0.0230(9) Uani 1 1 d . . .
H7A H 0.7305 0.7219 0.6121 0.028 Uiso 1 1 calc R . .
H7B H 0.6645 0.8145 0.6049 0.028 Uiso 1 1 calc R . .
C8 C 0.6274(2) 0.6688(4) 0.5418(2) 0.0206(9) Uani 1 1 d . . .
C9 C 0.6575(2) 0.5898(4) 0.5066(2) 0.0207(8) Uani 1 1 d . . .
C10 C 0.6117(2) 0.5278(4) 0.4492(2) 0.0198(9) Uani 1 1 d . . .
C11 C 0.5330(2) 0.5490(4) 0.4257(2) 0.0256(10) Uani 1 1 d . . .
H11 H 0.5011 0.5090 0.3874 0.031 Uiso 1 1 calc R . .
C12 C 0.5014(3) 0.6289(4) 0.4585(2) 0.0279(10) Uani 1 1 d . . .
H12 H 0.4489 0.6434 0.4418 0.034 Uiso 1 1 calc R . .
C13 C 0.5481(2) 0.6869(4) 0.5159(2) 0.0255(10) Uani 1 1 d . . .
H13 H 0.5263 0.7394 0.5380 0.031 Uiso 1 1 calc R . .
C14 C 0.6454(2) 0.4371(4) 0.4145(2) 0.0224(9) Uani 1 1 d . . .
H14A H 0.6245 0.4517 0.3664 0.027 Uiso 1 1 calc R . .
H14B H 0.7005 0.4483 0.4299 0.027 Uiso 1 1 calc R . .
C15 C 0.6282(2) 0.3080(4) 0.4282(2) 0.0215(9) Uani 1 1 d . . .
C16 C 0.6645(2) 0.2554(4) 0.4919(2) 0.0195(8) Uani 1 1 d . . .
C17 C 0.6494(2) 0.1354(4) 0.5044(2) 0.0211(9) Uani 1 1 d . . .
C18 C 0.5972(2) 0.0687(4) 0.4523(2) 0.0239(9) Uani 1 1 d . . .
H18 H 0.5868 -0.0110 0.4600 0.029 Uiso 1 1 calc R . .
C19 C 0.5604(2) 0.1193(4) 0.3893(2) 0.0277(10) Uani 1 1 d . . .
H19 H 0.5255 0.0741 0.3551 0.033 Uiso 1 1 calc R . .
C20 C 0.5764(2) 0.2382(4) 0.3778(2) 0.0257(9) Uani 1 1 d . . .
H20 H 0.5519 0.2719 0.3354 0.031 Uiso 1 1 calc R . .
C21 C 0.6888(2) 0.0836(4) 0.5738(2) 0.0224(9) Uani 1 1 d . . .
H21A H 0.7433 0.1001 0.5888 0.027 Uiso 1 1 calc R . .
H21B H 0.6819 -0.0035 0.5722 0.027 Uiso 1 1 calc R . .
C22 C 0.6566(2) 0.1375(4) 0.6238(2) 0.0200(9) Uani 1 1 d . . .
C23 C 0.6968(2) 0.2210(4) 0.6722(2) 0.0193(9) Uani 1 1 d . . .
C24 C 0.6650(2) 0.2792(4) 0.7135(2) 0.0197(9) Uani 1 1 d . . .
C25 C 0.5903(2) 0.2485(4) 0.7066(2) 0.0238(9) Uani 1 1 d . . .
H25 H 0.5674 0.2866 0.7333 0.029 Uiso 1 1 calc R . .
C26 C 0.5499(2) 0.1627(4) 0.6607(2) 0.0261(10) Uani 1 1 d . . .
H26 H 0.5005 0.1417 0.6574 0.031 Uiso 1 1 calc R . .
C27 C 0.5827(2) 0.1074(4) 0.6194(2) 0.0236(9) Uani 1 1 d . . .
H27 H 0.5550 0.0496 0.5884 0.028 Uiso 1 1 calc R . .
C28 C 0.7089(2) 0.3743(4) 0.7644(2) 0.0219(9) Uani 1 1 d . . .
H28A H 0.7629 0.3698 0.7708 0.026 Uiso 1 1 calc R . .
H28B H 0.7041 0.3574 0.8072 0.026 Uiso 1 1 calc R . .
C29 C 0.9011(3) 0.5503(4) 0.7735(2) 0.0264(10) Uani 1 1 d . . .
H29A H 0.8516 0.5904 0.7598 0.032 Uiso 1 1 calc R . .
H29B H 0.9370 0.6025 0.7632 0.032 Uiso 1 1 calc R . .
C30 C 0.9297(3) 0.5208(4) 0.8471(2) 0.0302(10) Uani 1 1 d . . .
H30A H 0.8879 0.4980 0.8614 0.036 Uiso 1 1 calc R . .
H30B H 0.9573 0.5884 0.8740 0.036 Uiso 1 1 calc R . .
C31 C 0.9826(2) 0.4149(4) 0.8511(2) 0.0305(10) Uani 1 1 d . . .
H31A H 0.9902 0.3666 0.8909 0.037 Uiso 1 1 calc R . .
H31B H 1.0321 0.4423 0.8516 0.037 Uiso 1 1 calc R . .
C32 C 0.9398(3) 0.3441(4) 0.7875(2) 0.0289(10) Uani 1 1 d . . .
H32A H 0.9755 0.3042 0.7708 0.035 Uiso 1 1 calc R . .
H32B H 0.9070 0.2834 0.7959 0.035 Uiso 1 1 calc R . .
C33 C 0.8249(3) 0.2698(4) 0.4702(2) 0.0281(10) Uani 1 1 d . . .
H33A H 0.7770 0.2774 0.4322 0.034 Uiso 1 1 calc R . .
H33B H 0.8195 0.2058 0.4992 0.034 Uiso 1 1 calc R . .
C34 C 0.8894(3) 0.2425(5) 0.4468(3) 0.0536(16) Uani 1 1 d D . .
H34A H 0.9288 0.1949 0.4798 0.064 Uiso 1 1 calc R . .
H34B H 0.8712 0.1991 0.4045 0.064 Uiso 1 1 calc R . .
C35 C 0.9184(4) 0.3624(5) 0.4389(4) 0.065(2) Uani 1 1 d D . .
H35A H 0.8877 0.3983 0.3962 0.078 Uiso 1 1 calc R . .
H35B H 0.9714 0.3583 0.4423 0.078 Uiso 1 1 calc R . .
C36 C 0.9109(3) 0.4330(4) 0.4970(3) 0.0425(13) Uani 1 1 d . . .
H36A H 0.9563 0.4230 0.5372 0.051 Uiso 1 1 calc R . .
H36B H 0.9037 0.5184 0.4863 0.051 Uiso 1 1 calc R . .
O7A O 0.7624(4) 0.8028(6) 0.5082(3) 0.031(2) Uani 0.489(7) 1 d P A 1
C37A C 0.8309(5) 0.8763(8) 0.5393(5) 0.030(2) Uani 0.489(7) 1 d P A 1
O7B O 0.7889(3) 0.7355(6) 0.4661(3) 0.036(2) Uani 0.511(7) 1 d P A 2
C37B C 0.8658(5) 0.7909(9) 0.4838(5) 0.036(3) Uani 0.511(7) 1 d P A 2
C38 C 0.8560(3) 0.9140(6) 0.4887(3) 0.0564(17) Uani 1 1 d . . .
C39 C 0.7775(3) 0.9336(7) 0.4306(3) 0.075(2) Uani 1 1 d . A .
C40 C 0.7320(3) 0.8229(5) 0.4390(3) 0.0426(14) Uani 1 1 d . . .
O8 O 0.83032(18) 0.0532(3) 0.75199(19) 0.0406(9) Uani 1 1 d . . .
C41 C 0.7760(3) -0.0253(4) 0.7645(3) 0.0398(13) Uani 1 1 d . . .
H41A H 0.7370 -0.0510 0.7226 0.048 Uiso 1 1 calc R . .
H41B H 0.7513 0.0155 0.7914 0.048 Uiso 1 1 calc R . .
C42 C 0.8215(3) -0.1323(5) 0.8019(3) 0.0480(15) Uani 1 1 d . . .
H42A H 0.7912 -0.2057 0.7920 0.058 Uiso 1 1 calc R . .
H42B H 0.8417 -0.1187 0.8501 0.058 Uiso 1 1 calc R . .
C43 C 0.8863(5) -0.1365(6) 0.7731(4) 0.084(2) Uani 1 1 d DU . .
H43A H 0.9322 -0.1733 0.8049 0.100 Uiso 1 1 calc R . .
H43B H 0.8703 -0.1821 0.7315 0.100 Uiso 1 1 calc R . .
C44 C 0.9001(3) -0.0104(5) 0.7613(3) 0.0482(14) Uani 1 1 d D . .
H44A H 0.9418 0.0221 0.7995 0.058 Uiso 1 1 calc R . .
H44B H 0.9134 -0.0030 0.7217 0.058 Uiso 1 1 calc R . .

loop_
_atom_site_aniso_label
_atom_site_aniso_U_11
_atom_site_aniso_U_22
_atom_site_aniso_U_33
_atom_site_aniso_U_23
_atom_site_aniso_U_13
_atom_site_aniso_U_12
U 0.01545(8) 0.01598(8) 0.01789(8) 0.00008(7) 0.00623(6) -0.00126(6)
Cl1 0.0256(5) 0.0245(5) 0.0260(5) -0.0009(4) 0.0105(4) -0.0083(4)
Cl2 0.0219(5) 0.0247(5) 0.0313(6) -0.0005(4) 0.0088(4) 0.0045(4)
O1 0.0191(14) 0.0176(14) 0.0183(14) 0.0016(11) 0.0092(12) 0.0029(11)
O2 0.0184(13) 0.0197(14) 0.0218(15) 0.0030(12) 0.0078(12) -0.0026(11)
O3 0.0175(14) 0.0168(14) 0.0202(15) -0.0026(11) 0.0053(12) -0.0033(11)
O4 0.0159(13) 0.0177(14) 0.0253(15) 0.0049(12) 0.0049(11) 0.0019(12)
O5 0.0267(15) 0.0186(15) 0.0205(15) -0.0003(12) 0.0027(12) -0.0017(12)
O6 0.0263(15) 0.0222(15) 0.0278(16) -0.0037(12) 0.0144(13) -0.0023(12)
C1 0.0168(19) 0.021(2) 0.017(2) -0.0021(17) 0.0029(16) -0.0030(16)
C2 0.0172(19) 0.024(2) 0.017(2) -0.0028(16) 0.0068(16) -0.0031(16)
C3 0.020(2) 0.022(2) 0.015(2) -0.0013(17) 0.0032(17) -0.0022(17)
C4 0.025(2) 0.024(2) 0.022(2) -0.0025(18) 0.0047(18) 0.0028(18)
C5 0.025(2) 0.037(3) 0.026(2) -0.009(2) 0.0103(19) 0.003(2)
C6 0.024(2) 0.033(2) 0.014(2) -0.0032(18) 0.0056(17) -0.0062(18)
C7 0.032(2) 0.016(2) 0.023(2) 0.0032(17) 0.0119(18) 0.0035(18)
C8 0.026(2) 0.018(2) 0.017(2) 0.0047(16) 0.0071(17) 0.0016(17)
C9 0.023(2) 0.020(2) 0.018(2) 0.0076(17) 0.0068(17) 0.0011(18)
C10 0.025(2) 0.019(2) 0.017(2) 0.0035(16) 0.0091(17) 0.0008(17)
C11 0.026(2) 0.027(2) 0.019(2) 0.0021(18) 0.0034(18) -0.0028(18)
C12 0.023(2) 0.030(2) 0.028(2) 0.0077(19) 0.0065(19) 0.0064(19)
C13 0.032(2) 0.021(2) 0.026(2) 0.0066(18) 0.014(2) 0.0077(18)
C14 0.028(2) 0.025(2) 0.013(2) 0.0014(17) 0.0069(17) 0.0006(18)
C15 0.020(2) 0.027(2) 0.020(2) -0.0056(17) 0.0092(17) -0.0017(17)
C16 0.0167(19) 0.020(2) 0.025(2) -0.0066(18) 0.0109(17) -0.0007(17)
C17 0.0151(19) 0.022(2) 0.028(2) -0.0052(18) 0.0090(17) -0.0007(16)
C18 0.021(2) 0.020(2) 0.036(2) -0.0079(19) 0.0159(19) -0.0031(17)
C19 0.022(2) 0.029(2) 0.033(3) -0.013(2) 0.0105(19) -0.0051(18)
C20 0.022(2) 0.035(2) 0.019(2) -0.0032(19) 0.0075(17) 0.0011(19)
C21 0.020(2) 0.0174(19) 0.031(2) -0.0006(18) 0.0097(17) -0.0033(17)
C22 0.020(2) 0.0174(19) 0.024(2) 0.0057(17) 0.0086(17) 0.0005(16)
C23 0.0170(19) 0.019(2) 0.021(2) 0.0070(17) 0.0065(16) -0.0029(16)
C24 0.022(2) 0.020(2) 0.0142(19) 0.0053(16) 0.0026(16) -0.0028(17)
C25 0.028(2) 0.025(2) 0.022(2) 0.0043(18) 0.0134(18) -0.0022(19)
C26 0.021(2) 0.031(2) 0.029(2) 0.003(2) 0.0132(19) -0.0045(18)
C27 0.021(2) 0.022(2) 0.024(2) 0.0008(18) 0.0050(17) -0.0070(17)
C28 0.023(2) 0.025(2) 0.017(2) 0.0026(17) 0.0063(17) -0.0014(17)
C29 0.027(2) 0.023(2) 0.026(2) -0.0060(18) 0.0048(19) -0.0034(18)
C30 0.032(2) 0.036(3) 0.022(2) -0.003(2) 0.009(2) -0.009(2)
C31 0.025(2) 0.045(3) 0.019(2) 0.006(2) 0.0043(18) -0.007(2)
C32 0.033(2) 0.029(2) 0.022(2) 0.0075(19) 0.006(2) 0.007(2)
C33 0.031(2) 0.027(2) 0.029(2) -0.012(2) 0.014(2) -0.010(2)
C34 0.050(3) 0.058(4) 0.070(4) -0.034(3) 0.042(3) -0.020(3)
C35 0.089(5) 0.057(4) 0.082(5) -0.031(3) 0.070(4) -0.032(4)
C36 0.052(3) 0.034(3) 0.061(4) -0.017(3) 0.044(3) -0.019(2)
O7A 0.039(4) 0.030(4) 0.019(3) 0.004(3) 0.005(3) -0.016(3)
C37A 0.031(5) 0.030(5) 0.027(5) -0.006(4) 0.005(4) -0.008(4)
O7B 0.027(3) 0.032(4) 0.045(4) 0.015(3) 0.007(3) -0.009(3)
C37B 0.018(4) 0.041(6) 0.040(6) 0.004(4) 0.001(4) -0.005(4)
C38 0.043(3) 0.076(4) 0.035(3) 0.022(3) -0.004(2) -0.015(3)
C39 0.041(3) 0.092(5) 0.060(4) 0.044(4) -0.019(3) -0.037(3)
C40 0.034(3) 0.041(3) 0.045(3) 0.025(3) 0.004(2) -0.004(2)
O8 0.0260(17) 0.0354(19) 0.061(2) 0.0266(17) 0.0167(16) 0.0090(14)
C41 0.025(2) 0.036(3) 0.056(3) 0.019(3) 0.013(2) 0.002(2)
C42 0.038(3) 0.036(3) 0.057(4) 0.021(3) 0.001(3) 0.000(2)
C43 0.076(3) 0.076(3) 0.097(3) 0.007(3) 0.030(3) 0.003(2)
C44 0.036(3) 0.056(4) 0.055(4) 0.015(3) 0.020(3) 0.020(3)

loop_
_geom_bond_atom_site_label_1
_geom_bond_atom_site_label_2
_geom_bond_distance
_geom_bond_site_symmetry_2
_geom_bond_publ_flag
U O3 2.125(3) . ?
U O1 2.135(3) . ?
U O4 2.525(3) . ?
U O2 2.531(3) . ?
U O5 2.579(3) . ?
U O6 2.644(3) . ?
U Cl1 2.7092(10) . ?
U Cl2 2.7297(10) . ?
O1 C2 1.347(5) . ?
O2 C9 1.410(5) . ?
O3 C16 1.345(5) . ?
O4 C23 1.406(4) . ?
O5 C32 1.456(5) . ?
O5 C29 1.466(5) . ?
O6 C36 1.438(5) . ?
O6 C33 1.456(5) . ?
C1 C6 1.391(6) . ?
C1 C2 1.401(6) . ?
C1 C28 1.523(6) . ?
C2 C3 1.406(6) . ?
C3 C4 1.390(6) . ?
C3 C7 1.513(6) . ?
C4 C5 1.388(6) . ?
C5 C6 1.389(6) . ?
C7 C8 1.517(6) . ?
C8 C13 1.397(6) . ?
C8 C9 1.398(6) . ?
C9 C10 1.394(6) . ?
C10 C11 1.393(6) . ?
C10 C14 1.515(6) . ?
C11 C12 1.387(6) . ?
C12 C13 1.379(6) . ?
C14 C15 1.515(6) . ?
C15 C20 1.392(6) . ?
C15 C16 1.407(6) . ?
C16 C17 1.404(6) . ?
C17 C18 1.395(6) . ?
C17 C21 1.508(6) . ?
C18 C19 1.388(6) . ?
C19 C20 1.391(6) . ?
C21 C22 1.525(6) . ?
C22 C23 1.387(6) . ?
C22 C27 1.393(6) . ?
C23 C24 1.389(6) . ?
C24 C25 1.394(6) . ?
C24 C28 1.521(6) . ?
C25 C26 1.377(6) . ?
C26 C27 1.387(6) . ?
C29 C30 1.501(6) . ?
C30 C31 1.516(7) . ?
C31 C32 1.521(6) . ?
C33 C34 1.496(6) . ?
C34 C35 1.466(6) . ?
C35 C36 1.516(7) . ?
O7A C40 1.395(8) . ?
O7A C37A 1.458(11) . ?
C37A C38 1.390(11) . ?
O7B C40 1.399(8) . ?
O7B C37B 1.481(10) . ?
C37B C38 1.383(11) . ?
C38 C39 1.556(7) . ?
C39 C40 1.538(7) . ?
O8 C44 1.432(6) . ?
O8 C41 1.434(5) . ?
C41 C42 1.506(7) . ?
C42 C43 1.548(10) . ?
C43 C44 1.457(7) . ?
